data_7039025
loop_
_publ_author_name
'Wr\'obel, Zbigniew'
'Justyniak, Iwona'
'Dranka, Izabela'
'Lewi\'nski, Janusz'

_publ_section_title
;
 Structural diversity of alkylzinc complexes with pyrrole-based
 N,O-ligands: from molecular complexes to coordination polymers.
;
_journal_issue 17
_journal_name_full 'Dalton transactions (Cambridge, England : 2003)'
_journal_page_first 7240
_journal_page_last 7243
_journal_paper_doi 10.1039/c6dt00674d
_journal_volume 45
_journal_year 2016
_chemical_formula_sum 'C8 H11 N O2 Zn'
_chemical_formula_weight 218.55
_space_group_crystal_system monoclinic
_space_group_IT_number 11
_space_group_name_Hall '-P 2yb'
_space_group_name_H-M_alt 'P 1 21/m 1'
_symmetry_space_group_name_Hall '-P 2yb'
_symmetry_space_group_name_H-M 'P 1 21/m 1'
_atom_sites_solution_hydrogens geom
_audit_creation_method SHELXL-2014/7
_audit_update_record
;
2016-03-29 deposited with the CCDC.
2016-04-14 downloaded from the CCDC.
;
_cell_angle_alpha 90
_cell_angle_beta 112.358(3)
_cell_angle_gamma 90
_cell_formula_units_Z 2
_cell_length_a 8.5170(6)
_cell_length_b 6.2320(3)
_cell_length_c 8.7800(6)
_cell_measurement_reflns_used 1823
_cell_measurement_temperature 100(2)
_cell_measurement_theta_max 27.60
_cell_measurement_theta_min 2.51
_cell_volume 430.99(5)
_computing_cell_refinement 'Denzo & Scalepak (Otwinowski, Minor, 1997)'
_computing_data_collection 'Collect (Nonius B.V. 1998)'
_computing_data_reduction 'Denzo & Scalepak (Otwinowski, Minor, 1997)'
_computing_molecular_graphics 'Diamond Version 3.i'
_computing_publication_material 'WinGX - Version 2014.1, L>J> Farrugia (2012), J.Appl. Cryst. 45, 849-854'
_computing_structure_refinement 'SHELXL-2014/7 (Sheldrick, 2014)'
_computing_structure_solution 'SHELXS-97 (Sheldrick, 1990)'
_diffrn_ambient_temperature 100(2)
_diffrn_measured_fraction_theta_full 0.993
_diffrn_measured_fraction_theta_max 0.981
_diffrn_measurement_device_type 'Nonius Kappa-CCD'
_diffrn_measurement_method 'area detector \w scans'
_diffrn_radiation_type MoK\a
_diffrn_radiation_wavelength 0.71073
_diffrn_reflns_av_R_equivalents 0.0284
_diffrn_reflns_av_unetI/netI 0.0351
_diffrn_reflns_Laue_measured_fraction_full 0.993
_diffrn_reflns_Laue_measured_fraction_max 0.981
_diffrn_reflns_limit_h_max 11
_diffrn_reflns_limit_h_min -11
_diffrn_reflns_limit_k_max 7
_diffrn_reflns_limit_k_min -6
_diffrn_reflns_limit_l_max 11
_diffrn_reflns_limit_l_min -11
_diffrn_reflns_number 1818
_diffrn_reflns_point_group_measured_fraction_full 0.993
_diffrn_reflns_point_group_measured_fraction_max 0.981
_diffrn_reflns_theta_full 25.242
_diffrn_reflns_theta_max 27.599
_diffrn_reflns_theta_min 2.508
_diffrn_source 'fine-focus sealed tube'
_exptl_absorpt_coefficient_mu 2.804
_exptl_absorpt_correction_T_max 0.799
_exptl_absorpt_correction_T_min 0.610
_exptl_absorpt_correction_type multi-scan
_exptl_absorpt_process_details 'Scalepak (Otwinowski, Minor, 1997)'
_exptl_crystal_colour colorless
_exptl_crystal_density_diffrn 1.684
_exptl_crystal_description needle
_exptl_crystal_F_000 224
_exptl_crystal_size_max 0.30
_exptl_crystal_size_mid 0.15
_exptl_crystal_size_min 0.08
_refine_diff_density_max 0.450
_refine_diff_density_min -1.349
_refine_diff_density_rms 0.102
_refine_ls_extinction_method none
_refine_ls_goodness_of_fit_ref 1.096
_refine_ls_hydrogen_treatment constr
_refine_ls_matrix_type full
_refine_ls_number_parameters 74
_refine_ls_number_reflns 1068
_refine_ls_number_restraints 0
_refine_ls_restrained_S_all 1.096
_refine_ls_R_factor_all 0.0488
_refine_ls_R_factor_gt 0.0398
_refine_ls_shift/su_max 0.000
_refine_ls_shift/su_mean 0.000
_refine_ls_structure_factor_coef Fsqd
_refine_ls_weighting_details 'w=1/[\s^2^(Fo^2^)+(0.0211P)^2^+1.2101P] where P=(Fo^2^+2Fc^2^)/3'
_refine_ls_weighting_scheme calc
_refine_ls_wR_factor_gt 0.0847
_refine_ls_wR_factor_ref 0.0899
_reflns_Friedel_coverage 0.000
_reflns_number_gt 932
_reflns_number_total 1068
_reflns_threshold_expression 'I > 2\s(I)'
_cod_data_source_file c6dt00674d2.cif
_cod_data_source_block shelx_comp1
_cod_depositor_comments 'Adding full bibliography for 7039025--7039027.cif.'
_cod_database_code 7039025
_shelx_shelxl_version_number 2014/7
_shelx_space_group_comment
;
The symmetry employed for this shelxl refinement is uniquely defined
by the following loop, which should always be used as a source of
symmetry information in preference to the above space-group names.
They are only intended as comments.
;

loop_
_space_group_symop_operation_xyz
'x, y, z'
'-x, y+1/2, -z'
'-x, -y, -z'
'x, -y-1/2, z'

loop_
_atom_site_label
_atom_site_type_symbol
_atom_site_fract_x
_atom_site_fract_y
_atom_site_fract_z
_atom_site_U_iso_or_equiv
_atom_site_adp_type
_atom_site_occupancy
_atom_site_site_symmetry_order
_atom_site_calc_flag
_atom_site_refinement_flags_posn
_atom_site_refinement_flags_adp
_atom_site_refinement_flags_occupancy
C1 C 1.3077(5) 0.2500 0.4652(5) 0.0162(8) Uani 1 2 d S T P
H1A H 1.3794 0.1215 0.4758 0.019 Uiso 0.5 1 calc R U P
H1B H 1.3794 0.3785 0.4758 0.019 Uiso 0.5 1 calc R U P
C2 C 1.2394(5) 0.2500 0.6035(5) 0.0220(9) Uani 1 2 d S T P
H2A H 1.3346 0.2500 0.7104 0.033 Uiso 1 2 calc R U P
H2B H 1.1699 0.3784 0.5942 0.033 Uiso 0.5 1 calc R U P
H2C H 1.1699 0.1216 0.5942 0.033 Uiso 0.5 1 calc R U P
C3 C 1.0342(5) 0.2500 -0.1241(5) 0.0142(8) Uani 1 2 d S T P
H3 H 1.1443 0.2500 -0.1277 0.017 Uiso 1 2 calc R U P
C4 C 0.8833(5) 0.2500 -0.2619(5) 0.0191(8) Uani 1 2 d S T P
H4 H 0.8716 0.2500 -0.3738 0.023 Uiso 1 2 calc R U P
C5 C 0.7509(5) 0.2500 -0.2026(5) 0.0181(8) Uani 1 2 d S T P
H5 H 0.6324 0.2500 -0.2666 0.022 Uiso 1 2 calc R U P
C6 C 0.8283(5) 0.2500 -0.0323(5) 0.0117(7) Uani 1 2 d S T P
C7 C 0.7678(5) 0.2500 0.1000(5) 0.0146(8) Uani 1 2 d S T P
C8 C 0.5320(5) 0.2500 0.1814(5) 0.0225(9) Uani 1 2 d S T P
H8A H 0.5217 0.1019 0.2140 0.034 Uiso 0.5 1 calc R U P
H8B H 0.4199 0.3182 0.1403 0.034 Uiso 0.5 1 calc R U P
H8C H 0.6087 0.3299 0.2769 0.034 Uiso 0.5 1 calc R U P
O1 O 0.8659(3) 0.2500 0.2464(3) 0.0221(7) Uani 1 2 d S T P
O2 O 0.5998(3) 0.2500 0.0524(3) 0.0186(6) Uani 1 2 d S T P
N1 N 1.0029(4) 0.2500 0.0152(4) 0.0136(7) Uani 1 2 d S T P
Zn1 Zn 1.12424(6) 0.2500 0.25092(6) 0.0351(2) Uani 1 2 d S T P

loop_
_atom_site_aniso_label
_atom_site_aniso_U_11
_atom_site_aniso_U_22
_atom_site_aniso_U_33
_atom_site_aniso_U_23
_atom_site_aniso_U_13
_atom_site_aniso_U_12
C1 0.0148(18) 0.0183(19) 0.0143(18) 0.000 0.0043(15) 0.000
C2 0.018(2) 0.038(3) 0.0106(18) 0.000 0.0051(16) 0.000
C3 0.0153(18) 0.0154(18) 0.0123(18) 0.000 0.0058(15) 0.000
C4 0.019(2) 0.026(2) 0.0127(19) 0.000 0.0058(16) 0.000
C5 0.0113(18) 0.027(2) 0.0133(19) 0.000 0.0021(15) 0.000
C6 0.0099(17) 0.0120(17) 0.0132(17) 0.000 0.0044(14) 0.000
C7 0.0115(18) 0.0143(18) 0.0187(19) 0.000 0.0067(15) 0.000
C8 0.0152(19) 0.033(2) 0.026(2) 0.000 0.0156(17) 0.000
O1 0.0103(13) 0.0434(19) 0.0127(13) 0.000 0.0047(11) 0.000
O2 0.0112(13) 0.0275(16) 0.0192(14) 0.000 0.0080(12) 0.000
N1 0.0090(14) 0.0215(17) 0.0099(15) 0.000 0.0031(12) 0.000
Zn1 0.0106(3) 0.0840(5) 0.0099(3) 0.000 0.00297(19) 0.000

loop_
_atom_type_symbol
_atom_type_description
_atom_type_scat_dispersion_real
_atom_type_scat_dispersion_imag
_atom_type_scat_source
C C 0.0033 0.0016 'International Tables Vol C Tables 4.2.6.8 and 6.1.1.4'
H H 0.0000 0.0000 'International Tables Vol C Tables 4.2.6.8 and 6.1.1.4'
O O 0.0106 0.0060 'International Tables Vol C Tables 4.2.6.8 and 6.1.1.4'
N N 0.0061 0.0033 'International Tables Vol C Tables 4.2.6.8 and 6.1.1.4'
Zn Zn 0.2839 1.4301 'International Tables Vol C Tables 4.2.6.8 and 6.1.1.4'

loop_
_geom_angle_atom_site_label_1
_geom_angle_atom_site_label_2
_geom_angle_atom_site_label_3
_geom_angle
_geom_angle_site_symmetry_3
C2 C1 Zn1 111.1(3) .
C2 C1 H1A 109.4 .
Zn1 C1 H1A 109.4 .
C2 C1 H1B 109.4 .
Zn1 C1 H1B 109.4 .
H1A C1 H1B 108.0 .
C1 C2 H2A 109.5 .
C1 C2 H2B 109.5 .
H2A C2 H2B 109.5 .
C1 C2 H2C 109.5 .
H2A C2 H2C 109.5 .
H2B C2 H2C 109.5 .
N1 C3 C4 110.7(3) .
N1 C3 H3 124.7 .
C4 C3 H3 124.7 .
C3 C4 C5 106.5(3) .
C3 C4 H4 126.8 .
C5 C4 H4 126.8 .
C6 C5 C4 106.2(3) .
C6 C5 H5 126.9 .
C4 C5 H5 126.9 .
N1 C6 C5 110.0(3) .
N1 C6 C7 115.5(3) .
C5 C6 C7 134.5(4) .
O1 C7 O2 123.2(3) .
O1 C7 C6 122.0(3) .
O2 C7 C6 114.8(3) .
O2 C8 H8A 109.5 .
O2 C8 H8B 109.5 .
H8A C8 H8B 109.5 .
O2 C8 H8C 109.5 .
H8A C8 H8C 109.5 .
H8B C8 H8C 109.5 .
C7 O1 Zn1 107.3(2) .
C7 O2 C8 117.0(3) .
C3 N1 C6 106.7(3) .
C3 N1 Zn1 139.8(3) .
C6 N1 Zn1 113.5(2) .
N1 Zn1 C1 161.37(15) .
N1 Zn1 O1 81.70(12) .
C1 Zn1 O1 116.93(14) .
N1 Zn1 C4 83.08(9) 2
C1 Zn1 C4 115.22(11) 2
O1 Zn1 C4 10.384(9) 2

loop_
_geom_bond_atom_site_label_1
_geom_bond_atom_site_label_2
_geom_bond_distance
_geom_bond_site_symmetry_2
C1 C2 1.533(5) .
C1 Zn1 1.935(4) .
C1 H1A 0.9900 .
C1 H1B 0.9900 .
C2 H2A 0.9800 .
C2 H2B 0.9800 .
C2 H2C 0.9800 .
C3 N1 1.347(5) .
C3 C4 1.390(5) .
C3 H3 0.9500 .
C4 C5 1.410(5) .
C4 H4 0.9500 .
C5 C6 1.386(5) .
C5 H5 0.9500 .
C6 N1 1.383(5) .
C6 C7 1.439(5) .
C7 O1 1.238(5) .
C7 O2 1.329(4) .
C8 O2 1.454(5) .
C8 H8A 0.9800 .
C8 H8B 0.9800 .
C8 H8C 0.9800 .
O1 Zn1 2.185(3) .
N1 Zn1 1.930(3) .
Zn1 C4 17.416(4) 2

loop_
_geom_torsion_atom_site_label_1
_geom_torsion_atom_site_label_2
_geom_torsion_atom_site_label_3
_geom_torsion_atom_site_label_4
_geom_torsion
N1 C3 C4 C5 0.000(0)
C3 C4 C5 C6 0.000(0)
C4 C5 C6 N1 0.000(0)
C4 C5 C6 C7 180.000(1)
N1 C6 C7 O1 0.000(0)
C5 C6 C7 O1 180.000(1)
N1 C6 C7 O2 180.0
C5 C6 C7 O2 0.000(0)
O2 C7 O1 Zn1 180.000(0)
C6 C7 O1 Zn1 0.000(0)
O1 C7 O2 C8 0.000(0)
C6 C7 O2 C8 180.000(0)
C4 C3 N1 C6 0.000(0)
C4 C3 N1 Zn1 180.000(1)
C5 C6 N1 C3 0.000(0)
C7 C6 N1 C3 180.000(0)
C5 C6 N1 Zn1 180.000(0)
C7 C6 N1 Zn1 0.000(0)
